data_7226687
loop_
_publ_author_name
'Akutsu, Hiroki'
'Ishihara, Keita'
'Yamada, Jun-ichi'
'Nakatsuji, Shin'ichi'
'Turner, Scott S.'
'Nakazawa, Yasuhiro'

_publ_section_title
;
 A strongly polarized organic conductor
;
_journal_issue 42
_journal_name_full CrystEngComm
_journal_page_first 8151
_journal_paper_doi 10.1039/C6CE01865C
_journal_volume 18
_journal_year 2016
_chemical_absolute_configuration ad
_chemical_formula_moiety '2(C10 H8 S8), C11 H18 N2 O5 S, 3(H2 O)'
_chemical_formula_sum 'C31 H40 N2 O8 S17'
_chemical_formula_weight 1113.69
_space_group_crystal_system orthorhombic
_space_group_IT_number 33
_space_group_name_Hall 'P 2c -2n'
_space_group_name_H-M_alt 'P n a 21'
_symmetry_space_group_name_Hall 'P 2c -2n'
_symmetry_space_group_name_H-M 'P n a 21'
_atom_sites_solution_hydrogens geom
_atom_sites_solution_primary direct
_atom_sites_solution_secondary difmap
_audit_update_record
;
2016-08-09 deposited with the CCDC.
2016-09-26 downloaded from the CCDC.
;
_cell_angle_alpha 90.0000
_cell_angle_beta 90.0000
_cell_angle_gamma 90.0000
_cell_formula_units_Z 4
_cell_length_a 11.3672(2)
_cell_length_b 8.53265(15)
_cell_length_c 45.911(3)
_cell_measurement_reflns_used 33118
_cell_measurement_temperature 150
_cell_measurement_theta_max 27.50
_cell_measurement_theta_min 3.02
_cell_volume 4453.0(3)
_computing_cell_refinement 'RAPID AUTO'
_computing_data_collection 'RAPID AUTO (Rigaku, ????)'
_computing_data_reduction 'RAPID AUTO'
_computing_molecular_graphics 'CrystalStructure 4.2'
_computing_publication_material 'CrystalStructure 4.2 (Rigaku, 2015)'
_computing_structure_refinement 'SHELXL Version 2013/4 (Sheldrick, 2008)'
_diffrn_ambient_temperature 150
_diffrn_detector_area_resol_mean 10.000
_diffrn_measured_fraction_theta_full 0.999
_diffrn_measured_fraction_theta_max 0.999
_diffrn_measurement_device_type 'Rigaku R-AXIS RAPID 191R'
_diffrn_measurement_method \w
_diffrn_radiation_type 'Mo K\a'
_diffrn_radiation_wavelength 0.71075
_diffrn_reflns_av_R_equivalents 0.0390
_diffrn_reflns_Laue_measured_fraction_full 0.999
_diffrn_reflns_Laue_measured_fraction_max 0.999
_diffrn_reflns_limit_h_max 14
_diffrn_reflns_limit_h_min -14
_diffrn_reflns_limit_k_max 11
_diffrn_reflns_limit_k_min -11
_diffrn_reflns_limit_l_max 55
_diffrn_reflns_limit_l_min -59
_diffrn_reflns_number 41663
_diffrn_reflns_point_group_measured_fraction_full 0.950
_diffrn_reflns_point_group_measured_fraction_max 0.938
_diffrn_reflns_theta_full 25.242
_diffrn_reflns_theta_max 27.480
_diffrn_reflns_theta_min 3.018
_diffrn_standards_number 0
_exptl_absorpt_coefficient_mu 0.873
_exptl_absorpt_correction_T_max 0.974
_exptl_absorpt_correction_T_min 0.762
_exptl_absorpt_correction_type multi-scan
_exptl_absorpt_process_details 'ABSCOR (Rigaku, 1995)'
_exptl_crystal_colour black
_exptl_crystal_density_diffrn 1.661
_exptl_crystal_density_method 'not measured'
_exptl_crystal_description platelet
_exptl_crystal_F_000 2304.00
_exptl_crystal_size_max 0.300
_exptl_crystal_size_mid 0.300
_exptl_crystal_size_min 0.030
_refine_diff_density_max 0.52
_refine_diff_density_min -0.31
_refine_ls_abs_structure_details
;
 Flack x determined using 3746 quotients [(I+)-(I-)]/[(I+)+(I-)]
 (Parsons, Flack and Wagner, Acta Cryst. B69 (2013) 249-259).
;
_refine_ls_abs_structure_Flack 0.03(3)
_refine_ls_extinction_method none
_refine_ls_goodness_of_fit_ref 1.093
_refine_ls_hydrogen_treatment mixed
_refine_ls_number_parameters 526
_refine_ls_number_reflns 9599
_refine_ls_number_restraints 1
_refine_ls_R_factor_all 0.0391
_refine_ls_R_factor_gt 0.0342
_refine_ls_shift/su_max 0.000
_refine_ls_structure_factor_coef Fsqd
_refine_ls_weighting_details 'w = 1/[\s^2^(Fo^2^)+(0.0427P)^2^+0.5849P] where P=(Fo^2^+2Fc^2^)/3'
_refine_ls_weighting_scheme calc
_refine_ls_wR_factor_gt 0.0765
_refine_ls_wR_factor_ref 0.0784
_reflns_Friedel_coverage 0.856
_reflns_Friedel_fraction_full 0.900
_reflns_Friedel_fraction_max 0.876
_reflns_number_gt 8861
_reflns_number_total 9599
_reflns_threshold_expression F^2^>2.0\s(F^2^)
_cod_data_source_file c6ce01865c2.cif
_cod_data_source_block P150622A
_cod_depositor_comments 'Adding full bibliography for 7226686--7226687.cif.'
_cod_database_code 7226687
_shelxl_version_number 2013-4

loop_
_space_group_symop_id
_space_group_symop_operation_xyz
1 +X,+Y,+Z
2 -X,-Y,1/2+Z
3 1/2-X,1/2+Y,1/2+Z
4 1/2+X,1/2-Y,+Z

loop_
_atom_site_label
_atom_site_type_symbol
_atom_site_fract_x
_atom_site_fract_y
_atom_site_fract_z
_atom_site_U_iso_or_equiv
_atom_site_adp_type
_atom_site_occupancy
_atom_site_site_symmetry_order
_atom_site_calc_flag
_atom_site_refinement_flags_posn
_atom_site_refinement_flags_adp
S1 S 0.55938(8) 0.71972(11) -0.04374(2) 0.0243(2) Uani 1 1 d . .
S2 S 0.29561(8) 0.52832(11) -0.02388(2) 0.02223(19) Uani 1 1 d . .
S3 S 0.60737(8) 0.71943(10) 0.01973(2) 0.02117(19) Uani 1 1 d . .
S4 S 0.38767(8) 0.55107(11) 0.03561(2) 0.0252(2) Uani 1 1 d . .
S5 S 0.69089(8) 0.70667(10) 0.08740(2) 0.02181(19) Uani 1 1 d . .
S6 S 0.47000(8) 0.53929(11) 0.10263(2) 0.0237(2) Uani 1 1 d . .
S7 S 0.78834(8) 0.70625(11) 0.14659(2) 0.02126(19) Uani 1 1 d . .
S8 S 0.52153(8) 0.52162(10) 0.16580(2) 0.02275(19) Uani 1 1 d . .
S9 S 0.55129(8) 0.20078(11) -0.04474(2) 0.02129(19) Uani 1 1 d . .
S10 S 0.27817(8) 0.03715(10) -0.02368(2) 0.02150(19) Uani 1 1 d . .
S11 S 0.59987(8) 0.19719(10) 0.01865(2) 0.02076(19) Uani 1 1 d . .
S12 S 0.37743(8) 0.05043(10) 0.03526(2) 0.02096(19) Uani 1 1 d . .
S13 S 0.68572(8) 0.18866(11) 0.08542(2) 0.02282(19) Uani 1 1 d . .
S14 S 0.46519(8) 0.04124(10) 0.10264(2) 0.01985(19) Uani 1 1 d . .
S15 S 0.78202(8) 0.21795(11) 0.14444(2) 0.0219(2) Uani 1 1 d . .
S16 S 0.51177(8) 0.04957(10) 0.16583(2) 0.02241(19) Uani 1 1 d . .
S17 S 0.41844(7) 0.24117(11) 0.24553(2) 0.02357(19) Uani 1 1 d . .
O1 O 0.4471(2) 0.3918(3) 0.23216(6) 0.0350(6) Uani 1 1 d . .
O2 O 0.3887(2) 0.1221(4) 0.22449(6) 0.0368(7) Uani 1 1 d . .
O3 O 0.5061(2) 0.1897(3) 0.26689(6) 0.0297(6) Uani 1 1 d . .
O4 O 0.2739(3) 0.0655(3) 0.33307(6) 0.0309(6) Uani 1 1 d . .
O5 O 0.2733(3) 0.6490(3) 0.37571(6) 0.0377(7) Uani 1 1 d . .
O6 O 0.3383(5) 0.6805(4) 0.23982(8) 0.0866(15) Uani 1 1 d . .
H6A H 0.3909 0.6206 0.2341 0.104 Uiso 1 1 d R U
H6B H 0.3545 0.7718 0.2351 0.104 Uiso 1 1 d R U
O7 O 0.5799(4) -0.1304(4) 0.25389(8) 0.0721(11) Uani 1 1 d . .
H7A H 0.5880 -0.0318 0.2555 0.087 Uiso 1 1 d R U
H7B H 0.5135 -0.1739 0.2492 0.087 Uiso 1 1 d R U
O8 O 0.3418(2) -0.0396(3) 0.38920(6) 0.0348(6) Uani 1 1 d . .
H8A H 0.3337 0.0027 0.3730 0.042 Uiso 1 1 d R U
H8B H 0.3314 -0.1357 0.3870 0.042 Uiso 1 1 d R U
N1 N 0.2612(2) 0.1600(3) 0.28728(6) 0.0185(6) Uani 1 1 d . .
N2 N 0.3065(3) 0.5537(3) 0.35585(6) 0.0236(6) Uani 1 1 d . .
C1 C 0.4597(3) 0.6099(4) -0.06632(8) 0.0232(8) Uani 1 1 d . .
H1A H 0.4690 0.6449 -0.0868 0.028 Uiso 1 1 calc R U
H1B H 0.4816 0.4977 -0.0654 0.028 Uiso 1 1 calc R U
C2 C 0.3314(3) 0.6268(4) -0.05767(8) 0.0235(8) Uani 1 1 d . .
H2A H 0.2815 0.5835 -0.0734 0.028 Uiso 1 1 calc R U
H2B H 0.3125 0.7395 -0.0557 0.028 Uiso 1 1 calc R U
C3 C 0.5114(3) 0.6652(4) -0.00881(7) 0.0194(7) Uani 1 1 d . .
C4 C 0.4115(3) 0.5915(4) -0.00141(7) 0.0193(7) Uani 1 1 d . .
C5 C 0.5233(3) 0.6283(4) 0.04731(7) 0.0180(7) Uani 1 1 d . .
C6 C 0.5579(3) 0.6236(4) 0.07521(8) 0.0186(7) Uani 1 1 d . .
C7 C 0.6709(3) 0.6513(4) 0.12422(7) 0.0171(7) Uani 1 1 d . .
C8 C 0.5697(3) 0.5792(4) 0.13125(7) 0.0182(7) Uani 1 1 d . .
C9 C 0.7469(3) 0.6169(4) 0.18123(7) 0.0252(8) Uani 1 1 d . .
H9A H 0.7654 0.5036 0.1805 0.030 Uiso 1 1 calc R U
H9B H 0.7949 0.6641 0.1970 0.030 Uiso 1 1 calc R U
C10 C 0.6176(3) 0.6371(4) 0.18864(8) 0.0232(8) Uani 1 1 d . .
H10A H 0.5964 0.7491 0.1866 0.028 Uiso 1 1 calc R U
H10B H 0.6050 0.6070 0.2092 0.028 Uiso 1 1 calc R U
C11 C 0.4433(3) 0.0998(4) -0.06679(7) 0.0186(7) Uani 1 1 d . .
H11A H 0.4532 0.1322 -0.0873 0.022 Uiso 1 1 calc R U
H11B H 0.4584 -0.0143 -0.0657 0.022 Uiso 1 1 calc R U
C12 C 0.3175(3) 0.1312(4) -0.05761(7) 0.0196(7) Uani 1 1 d . .
H12A H 0.2639 0.0939 -0.0731 0.024 Uiso 1 1 calc R U
H12B H 0.3062 0.2457 -0.0556 0.024 Uiso 1 1 calc R U
C13 C 0.5011(3) 0.1557(4) -0.00952(7) 0.0170(7) Uani 1 1 d . .
C14 C 0.3966(3) 0.0913(4) -0.00163(7) 0.0165(7) Uani 1 1 d . .
C15 C 0.5130(3) 0.1212(4) 0.04616(7) 0.0181(7) Uani 1 1 d . .
C16 C 0.5503(3) 0.1180(4) 0.07491(7) 0.0180(7) Uani 1 1 d . .
C17 C 0.6662(3) 0.1569(4) 0.12260(7) 0.0173(7) Uani 1 1 d . .
C18 C 0.5623(3) 0.0902(4) 0.13094(7) 0.0164(7) Uani 1 1 d . .
C19 C 0.7492(3) 0.1092(4) 0.17741(8) 0.0224(7) Uani 1 1 d . .
H19A H 0.7610 -0.0039 0.1736 0.027 Uiso 1 1 calc R U
H19B H 0.8054 0.1409 0.1928 0.027 Uiso 1 1 calc R U
C20 C 0.6251(3) 0.1344(4) 0.18845(7) 0.0212(7) Uani 1 1 d . .
H20A H 0.6106 0.2485 0.1901 0.025 Uiso 1 1 calc R U
H20B H 0.6187 0.0891 0.2082 0.025 Uiso 1 1 calc R U
C21 C 0.2855(3) 0.2802(4) 0.26586(7) 0.0219(7) Uani 1 1 d . .
H21A H 0.2931 0.3826 0.2758 0.026 Uiso 1 1 calc R U
H21B H 0.2184 0.2873 0.2522 0.026 Uiso 1 1 calc R U
C22 C 0.2177(3) 0.0088(4) 0.27639(9) 0.0273(8) Uani 1 1 d . .
H22A H 0.1881 -0.0537 0.2927 0.033 Uiso 1 1 calc R U
H22B H 0.2820 -0.0475 0.2668 0.033 Uiso 1 1 calc R U
H22C H 0.1540 0.0270 0.2624 0.033 Uiso 1 1 calc R U
C23 C 0.2861(3) 0.1755(4) 0.31595(7) 0.0197(7) Uani 1 1 d . .
C24 C 0.3199(3) 0.3342(4) 0.32777(7) 0.0198(7) Uani 1 1 d . .
C25 C 0.4161(3) 0.4174(4) 0.32290(7) 0.0209(7) Uani 1 1 d . .
H25 H 0.4784 0.3833 0.3107 0.025 Uiso 1 1 calc R U
C26 C 0.2353(3) 0.4132(4) 0.34858(8) 0.0234(7) Uani 1 1 d . .
C27 C 0.4163(3) 0.5719(4) 0.33879(7) 0.0216(7) Uani 1 1 d . .
C28 C 0.1210(4) 0.4625(5) 0.33374(12) 0.0451(11) Uani 1 1 d . .
H28A H 0.1392 0.5201 0.3158 0.054 Uiso 1 1 calc R U
H28B H 0.0758 0.5299 0.3469 0.054 Uiso 1 1 calc R U
H28C H 0.0747 0.3691 0.3290 0.054 Uiso 1 1 calc R U
C29 C 0.2115(5) 0.3231(4) 0.37659(9) 0.0448(12) Uani 1 1 d . .
H29A H 0.2859 0.2839 0.3845 0.054 Uiso 1 1 calc R U
H29B H 0.1591 0.2346 0.3725 0.054 Uiso 1 1 calc R U
H29C H 0.1742 0.3928 0.3908 0.054 Uiso 1 1 calc R U
C30 C 0.4025(4) 0.7096(4) 0.31710(8) 0.0277(8) Uani 1 1 d . .
H30A H 0.3883 0.8068 0.3279 0.033 Uiso 1 1 calc R U
H30B H 0.3360 0.6889 0.3041 0.033 Uiso 1 1 calc R U
H30C H 0.4746 0.7202 0.3056 0.033 Uiso 1 1 calc R U
C31 C 0.5206(4) 0.5979(5) 0.35868(9) 0.0360(9) Uani 1 1 d . .
H31A H 0.5092 0.6949 0.3698 0.043 Uiso 1 1 calc R U
H31B H 0.5925 0.6063 0.3470 0.043 Uiso 1 1 calc R U
H31C H 0.5278 0.5094 0.3722 0.043 Uiso 1 1 calc R U

loop_
_atom_site_aniso_label
_atom_site_aniso_U_11
_atom_site_aniso_U_22
_atom_site_aniso_U_33
_atom_site_aniso_U_23
_atom_site_aniso_U_13
_atom_site_aniso_U_12
S1 0.0199(4) 0.0388(5) 0.0143(4) 0.0060(4) -0.0018(4) -0.0020(4)
S2 0.0215(4) 0.0297(5) 0.0155(4) -0.0009(3) -0.0036(4) -0.0044(3)
S3 0.0194(4) 0.0301(5) 0.0140(4) -0.0007(4) -0.0017(4) -0.0048(3)
S4 0.0225(4) 0.0404(5) 0.0127(4) 0.0018(4) -0.0025(4) -0.0086(4)
S5 0.0200(4) 0.0322(5) 0.0133(4) 0.0015(3) -0.0012(4) -0.0049(3)
S6 0.0210(4) 0.0372(5) 0.0129(4) 0.0007(4) -0.0018(4) -0.0069(4)
S7 0.0191(4) 0.0295(5) 0.0152(4) 0.0001(3) -0.0035(4) -0.0036(3)
S8 0.0199(4) 0.0339(5) 0.0145(4) 0.0054(4) -0.0015(4) -0.0045(4)
S9 0.0183(4) 0.0327(5) 0.0129(4) 0.0035(3) -0.0006(4) -0.0046(3)
S10 0.0184(4) 0.0316(5) 0.0144(4) -0.0006(3) -0.0021(4) -0.0059(3)
S11 0.0180(4) 0.0321(5) 0.0122(4) 0.0008(4) -0.0016(4) -0.0057(3)
S12 0.0200(4) 0.0309(5) 0.0119(4) 0.0007(3) -0.0002(4) -0.0054(3)
S13 0.0202(4) 0.0365(5) 0.0118(4) 0.0011(4) -0.0006(4) -0.0072(4)
S14 0.0186(4) 0.0297(5) 0.0112(4) 0.0004(3) -0.0017(3) -0.0039(3)
S15 0.0180(4) 0.0330(5) 0.0145(4) -0.0007(3) -0.0027(4) -0.0060(3)
S16 0.0184(4) 0.0372(5) 0.0117(4) 0.0031(4) -0.0010(4) -0.0051(3)
S17 0.0195(4) 0.0372(5) 0.0141(4) -0.0037(4) 0.0023(4) -0.0032(4)
O1 0.0320(14) 0.0468(17) 0.0263(14) 0.0061(13) 0.0059(12) -0.0074(12)
O2 0.0322(14) 0.0566(19) 0.0217(14) -0.0165(13) 0.0069(12) -0.0090(13)
O3 0.0201(12) 0.0438(17) 0.0252(14) -0.0024(11) -0.0003(11) 0.0048(11)
O4 0.0547(18) 0.0190(13) 0.0190(13) 0.0021(10) 0.0022(13) -0.0012(11)
O5 0.0593(19) 0.0228(13) 0.0309(14) -0.0106(11) 0.0212(14) -0.0034(12)
O6 0.162(5) 0.042(2) 0.056(3) 0.0039(18) 0.000(3) 0.011(2)
O7 0.098(3) 0.048(2) 0.070(3) 0.0003(18) 0.017(2) 0.011(2)
O8 0.0510(17) 0.0273(14) 0.0259(14) -0.0017(11) -0.0100(13) 0.0037(12)
N1 0.0199(14) 0.0219(14) 0.0136(13) -0.0009(11) 0.0017(12) 0.0014(11)
N2 0.0358(17) 0.0169(14) 0.0180(15) -0.0035(11) 0.0066(13) 0.0017(12)
C1 0.0286(19) 0.0265(19) 0.0145(17) -0.0020(14) -0.0004(15) 0.0031(15)
C2 0.0252(18) 0.029(2) 0.0162(17) 0.0000(14) -0.0060(16) 0.0023(15)
C3 0.0205(18) 0.0250(18) 0.0128(16) -0.0005(13) -0.0044(14) 0.0017(14)
C4 0.0203(17) 0.0255(18) 0.0122(16) -0.0003(13) -0.0041(14) -0.0002(14)
C5 0.0193(16) 0.0206(17) 0.0141(16) -0.0012(13) -0.0021(14) 0.0005(13)
C6 0.0173(16) 0.0220(17) 0.0166(16) -0.0013(13) -0.0004(14) -0.0017(13)
C7 0.0186(16) 0.0213(17) 0.0113(15) -0.0012(13) -0.0038(14) 0.0031(13)
C8 0.0204(17) 0.0203(16) 0.0139(16) 0.0019(13) -0.0008(14) 0.0017(14)
C9 0.0281(19) 0.035(2) 0.0121(16) 0.0003(14) -0.0033(15) 0.0000(16)
C10 0.0255(19) 0.033(2) 0.0115(16) -0.0013(15) 0.0006(15) 0.0020(15)
C11 0.0161(16) 0.0266(18) 0.0130(16) -0.0057(13) -0.0011(14) 0.0008(13)
C12 0.0179(16) 0.0259(18) 0.0151(16) -0.0002(13) -0.0012(14) 0.0030(14)
C13 0.0188(17) 0.0197(16) 0.0123(16) -0.0005(13) -0.0020(14) 0.0011(13)
C14 0.0186(16) 0.0201(16) 0.0108(15) -0.0004(12) -0.0012(13) -0.0004(13)
C15 0.0212(16) 0.0213(17) 0.0116(15) 0.0003(13) -0.0016(14) -0.0014(13)
C16 0.0165(16) 0.0242(18) 0.0134(15) -0.0010(13) -0.0006(14) -0.0011(13)
C17 0.0180(16) 0.0222(17) 0.0118(15) -0.0011(13) 0.0005(14) 0.0005(13)
C18 0.0150(16) 0.0214(16) 0.0127(15) -0.0014(13) -0.0004(13) 0.0010(13)
C19 0.0205(17) 0.0296(19) 0.0171(17) 0.0023(14) -0.0015(15) 0.0027(15)
C20 0.0196(17) 0.031(2) 0.0130(16) 0.0002(14) -0.0031(14) 0.0000(14)
C21 0.0192(16) 0.0302(19) 0.0162(17) 0.0028(13) 0.0009(14) 0.0011(14)
C22 0.0289(19) 0.0272(19) 0.0259(19) -0.0065(15) -0.0033(17) -0.0021(15)
C23 0.0246(17) 0.0175(16) 0.0171(16) -0.0011(13) 0.0046(14) 0.0026(13)
C24 0.0279(18) 0.0174(16) 0.0140(16) -0.0014(12) -0.0012(14) 0.0056(14)
C25 0.0259(18) 0.0201(17) 0.0168(16) -0.0006(13) 0.0028(15) 0.0031(14)
C26 0.0302(18) 0.0166(16) 0.0234(18) -0.0036(14) 0.0108(16) 0.0002(14)
C27 0.0263(18) 0.0196(17) 0.0188(17) -0.0015(13) 0.0018(15) -0.0005(13)
C28 0.031(2) 0.038(2) 0.066(3) -0.016(2) 0.004(2) 0.0045(18)
C29 0.080(3) 0.0219(19) 0.032(2) -0.0019(17) 0.031(2) -0.007(2)
C30 0.036(2) 0.0218(18) 0.0256(19) 0.0029(14) 0.0051(17) -0.0003(15)
C31 0.041(2) 0.033(2) 0.034(2) -0.0022(18) -0.0057(19) -0.0001(18)

loop_
_atom_type_symbol
_atom_type_description
_atom_type_scat_dispersion_real
_atom_type_scat_dispersion_imag
_atom_type_scat_source
C C 0.0033 0.0016
;
International Tables for Crystallography
(Vol. C, Tables 4.2.6.8 and 6.1.1.4)
;
H H 0.0000 0.0000
;
International Tables for Crystallography
(Vol. C, Table 6.1.1.4)
;
N N 0.0061 0.0033
;
International Tables for Crystallography
(Vol. C, Tables 4.2.6.8 and 6.1.1.4)
;
O O 0.0106 0.0060
;
International Tables for Crystallography
(Vol. C, Tables 4.2.6.8 and 6.1.1.4)
;
S S 0.1246 0.1234
;
International Tables for Crystallography
(Vol. C, Tables 4.2.6.8 and 6.1.1.4)
;

loop_
_geom_angle_atom_site_label_1
_geom_angle_atom_site_label_2
_geom_angle_atom_site_label_3
_geom_angle
C3 S1 C1 101.11(16)
C4 S2 C2 101.08(17)
C5 S3 C3 94.73(16)
C4 S4 C5 94.99(16)
C6 S5 C7 94.92(16)
C6 S6 C8 95.10(16)
C7 S7 C9 101.71(17)
C8 S8 C10 100.60(16)
C13 S9 C11 100.98(16)
C14 S10 C12 101.02(16)
C15 S11 C13 95.62(16)
C15 S12 C14 95.73(16)
C16 S13 C17 96.09(16)
C16 S14 C18 95.92(16)
C17 S15 C19 99.93(16)
C18 S16 C20 102.38(16)
O2 S17 O1 112.97(17)
O2 S17 O3 113.35(17)
O1 S17 O3 113.15(16)
O2 S17 C21 106.25(16)
O1 S17 C21 103.96(16)
O3 S17 C21 106.19(15)
H6A O6 H6B 109.5
H7A O7 H7B 122.5
H8A O8 H8B 107.5
C23 N1 C21 123.5(3)
C23 N1 C22 119.2(3)
C21 N1 C22 117.0(3)
O5 N2 C27 124.0(3)
O5 N2 C26 120.9(3)
C27 N2 C26 115.1(3)
C2 C1 S1 113.9(3)
C2 C1 H1A 108.8
S1 C1 H1A 108.8
C2 C1 H1B 108.8
S1 C1 H1B 108.8
H1A C1 H1B 107.7
C1 C2 S2 113.3(2)
C1 C2 H2A 108.9
S2 C2 H2A 108.9
C1 C2 H2B 108.9
S2 C2 H2B 108.9
H2A C2 H2B 107.7
C4 C3 S1 128.2(3)
C4 C3 S3 117.3(3)
S1 C3 S3 114.6(2)
C3 C4 S4 117.9(3)
C3 C4 S2 129.0(3)
S4 C4 S2 113.1(2)
C6 C5 S4 122.5(3)
C6 C5 S3 122.7(2)
S4 C5 S3 114.80(19)
C5 C6 S6 122.0(2)
C5 C6 S5 122.9(3)
S6 C6 S5 115.11(19)
C8 C7 S7 129.4(3)
C8 C7 S5 117.5(3)
S7 C7 S5 113.04(19)
C7 C8 S8 127.9(3)
C7 C8 S6 117.3(3)
S8 C8 S6 114.8(2)
C10 C9 S7 113.4(3)
C10 C9 H9A 108.9
S7 C9 H9A 108.9
C10 C9 H9B 108.9
S7 C9 H9B 108.9
H9A C9 H9B 107.7
C9 C10 S8 113.2(3)
C9 C10 H10A 108.9
S8 C10 H10A 108.9
C9 C10 H10B 108.9
S8 C10 H10B 108.9
H10A C10 H10B 107.8
C12 C11 S9 113.6(2)
C12 C11 H11A 108.8
S9 C11 H11A 108.8
C12 C11 H11B 108.8
S9 C11 H11B 108.8
H11A C11 H11B 107.7
C11 C12 S10 113.2(2)
C11 C12 H12A 108.9
S10 C12 H12A 108.9
C11 C12 H12B 108.9
S10 C12 H12B 108.9
H12A C12 H12B 107.7
C14 C13 S11 116.5(2)
C14 C13 S9 128.2(3)
S11 C13 S9 115.34(19)
C13 C14 S12 116.7(2)
C13 C14 S10 128.8(3)
S12 C14 S10 114.44(19)
C16 C15 S12 122.7(2)
C16 C15 S11 121.9(2)
S12 C15 S11 115.36(19)
C15 C16 S13 122.2(2)
C15 C16 S14 122.6(2)
S13 C16 S14 115.25(19)
C18 C17 S15 128.3(3)
C18 C17 S13 116.7(3)
S15 C17 S13 115.00(19)
C17 C18 S16 128.9(3)
C17 C18 S14 115.8(3)
S16 C18 S14 115.28(19)
C20 C19 S15 113.5(2)
C20 C19 H19A 108.9
S15 C19 H19A 108.9
C20 C19 H19B 108.9
S15 C19 H19B 108.9
H19A C19 H19B 107.7
C19 C20 S16 114.5(3)
C19 C20 H20A 108.6
S16 C20 H20A 108.6
C19 C20 H20B 108.6
S16 C20 H20B 108.6
H20A C20 H20B 107.6
N1 C21 S17 112.3(2)
N1 C21 H21A 109.1
S17 C21 H21A 109.1
N1 C21 H21B 109.1
S17 C21 H21B 109.1
H21A C21 H21B 107.9
N1 C22 H22A 109.5
N1 C22 H22B 109.5
H22A C22 H22B 109.5
N1 C22 H22C 109.5
H22A C22 H22C 109.5
H22B C22 H22C 109.5
O4 C23 N1 121.5(3)
O4 C23 C24 118.9(3)
N1 C23 C24 119.4(3)
C25 C24 C23 129.2(3)
C25 C24 C26 113.1(3)
C23 C24 C26 117.7(3)
C24 C25 C27 112.9(3)
C24 C25 H25 123.5
C27 C25 H25 123.5
N2 C26 C24 98.9(3)
N2 C26 C28 110.0(3)
C24 C26 C28 112.5(3)
N2 C26 C29 108.3(3)
C24 C26 C29 114.9(3)
C28 C26 C29 111.4(4)
N2 C27 C25 99.4(3)
N2 C27 C31 110.9(3)
C25 C27 C31 114.9(3)
N2 C27 C30 109.5(3)
C25 C27 C30 110.6(3)
C31 C27 C30 110.9(3)
C26 C28 H28A 109.5
C26 C28 H28B 109.5
H28A C28 H28B 109.5
C26 C28 H28C 109.5
H28A C28 H28C 109.5
H28B C28 H28C 109.5
C26 C29 H29A 109.5
C26 C29 H29B 109.5
H29A C29 H29B 109.5
C26 C29 H29C 109.5
H29A C29 H29C 109.5
H29B C29 H29C 109.5
C27 C30 H30A 109.5
C27 C30 H30B 109.5
H30A C30 H30B 109.5
C27 C30 H30C 109.5
H30A C30 H30C 109.5
H30B C30 H30C 109.5
C27 C31 H31A 109.5
C27 C31 H31B 109.5
H31A C31 H31B 109.5
C27 C31 H31C 109.5
H31A C31 H31C 109.5
H31B C31 H31C 109.5

loop_
_geom_bond_atom_site_label_1
_geom_bond_atom_site_label_2
_geom_bond_distance
S1 C3 1.757(3)
S1 C1 1.799(4)
S2 C4 1.758(3)
S2 C2 1.810(4)
S3 C5 1.767(3)
S3 C3 1.767(3)
S4 C4 1.755(4)
S4 C5 1.761(3)
S5 C6 1.761(3)
S5 C7 1.770(3)
S6 C6 1.761(3)
S6 C8 1.768(3)
S7 C7 1.748(3)
S7 C9 1.825(4)
S8 C8 1.749(4)
S8 C10 1.807(4)
S9 C13 1.757(3)
S9 C11 1.809(3)
S10 C14 1.747(3)
S10 C12 1.808(4)
S11 C15 1.729(3)
S11 C13 1.748(3)
S12 C15 1.729(3)
S12 C14 1.743(3)
S13 C16 1.723(3)
S13 C17 1.742(3)
S14 C16 1.728(3)
S14 C18 1.755(3)
S15 C17 1.735(3)
S15 C19 1.814(4)
S16 C18 1.737(3)
S16 C20 1.806(4)
S17 O2 1.442(3)
S17 O1 1.461(3)
S17 O3 1.466(3)
S17 C21 1.807(3)
O4 C23 1.232(4)
O5 N2 1.278(3)
O6 H6A 0.8296
O6 H6B 0.8302
O7 H7A 0.8496
O7 H7B 0.8688
O8 H8A 0.8326
O8 H8B 0.8346
N1 C23 1.352(4)
N1 C21 1.447(4)
N1 C22 1.469(4)
N2 C27 1.482(4)
N2 C26 1.485(4)
C1 C2 1.519(5)
C1 H1A 0.9900
C1 H1B 0.9900
C2 H2A 0.9900
C2 H2B 0.9900
C3 C4 1.342(5)
C5 C6 1.340(4)
C7 C8 1.344(5)
C9 C10 1.519(5)
C9 H9A 0.9900
C9 H9B 0.9900
C10 H10A 0.9900
C10 H10B 0.9900
C11 C12 1.515(5)
C11 H11A 0.9900
C11 H11B 0.9900
C12 H12A 0.9900
C12 H12B 0.9900
C13 C14 1.358(5)
C15 C16 1.387(4)
C17 C18 1.366(5)
C19 C20 1.515(5)
C19 H19A 0.9900
C19 H19B 0.9900
C20 H20A 0.9900
C20 H20B 0.9900
C21 H21A 0.9900
C21 H21B 0.9900
C22 H22A 0.9800
C22 H22B 0.9800
C22 H22C 0.9800
C23 C24 1.509(4)
C24 C25 1.322(5)
C24 C26 1.514(4)
C25 C27 1.507(5)
C25 H25 0.9500
C26 C28 1.526(5)
C26 C29 1.522(5)
C27 C31 1.513(5)
C27 C30 1.548(5)
C28 H28A 0.9800
C28 H28B 0.9800
C28 H28C 0.9800
C29 H29A 0.9800
C29 H29B 0.9800
C29 H29C 0.9800
C30 H30A 0.9800
C30 H30B 0.9800
C30 H30C 0.9800
C31 H31A 0.9800
C31 H31B 0.9800
C31 H31C 0.9800

loop_
_geom_hbond_atom_site_label_D
_geom_hbond_atom_site_label_H
_geom_hbond_atom_site_label_A
_geom_hbond_site_symmetry_A
_geom_hbond_distance_DA
_geom_hbond_distance_DH
_geom_hbond_distance_HA
_geom_hbond_angle_DHA
_geom_hbond_publ_flag
O6 H6A O1 . 2.778(5) 0.830 2.056 145.3 no
O7 H7A O3 . 2.919(5) 0.850(4) 2.170(3) 146.8(3) no
O8 H8A O4 . 2.835(4) 0.833(3) 2.026(3) 163.8(2) no
O8 H8B O5 1_545 2.837(4) 0.835(3) 2.019(3) 166.2(2) no

loop_
_geom_torsion_atom_site_label_1
_geom_torsion_atom_site_label_2
_geom_torsion_atom_site_label_3
_geom_torsion_atom_site_label_4
_geom_torsion
C3 S1 C1 C2 48.9(3)
S1 C1 C2 S2 -71.2(3)
C4 S2 C2 C1 47.1(3)
C1 S1 C3 C4 -13.5(4)
C1 S1 C3 S3 167.9(2)
C5 S3 C3 C4 4.7(3)
C5 S3 C3 S1 -176.5(2)
S1 C3 C4 S4 179.6(2)
S3 C3 C4 S4 -1.8(4)
S1 C3 C4 S2 -1.1(6)
S3 C3 C4 S2 177.5(2)
C5 S4 C4 C3 -2.1(3)
C5 S4 C4 S2 178.4(2)
C2 S2 C4 C3 -12.2(4)
C2 S2 C4 S4 167.2(2)
C4 S4 C5 C6 -177.2(3)
C4 S4 C5 S3 5.3(2)
C3 S3 C5 C6 176.5(3)
C3 S3 C5 S4 -6.0(2)
S4 C5 C6 S6 0.0(4)
S3 C5 C6 S6 177.3(2)
S4 C5 C6 S5 -177.7(2)
S3 C5 C6 S5 -0.3(4)
C8 S6 C6 C5 -179.3(3)
C8 S6 C6 S5 -1.5(2)
C7 S5 C6 C5 -179.6(3)
C7 S5 C6 S6 2.6(2)
C9 S7 C7 C8 7.3(4)
C9 S7 C7 S5 -174.79(19)
C6 S5 C7 C8 -3.3(3)
C6 S5 C7 S7 178.56(19)
S7 C7 C8 S8 1.9(5)
S5 C7 C8 S8 -175.9(2)
S7 C7 C8 S6 -179.4(2)
S5 C7 C8 S6 2.8(4)
C10 S8 C8 C7 17.2(4)
C10 S8 C8 S6 -161.6(2)
C6 S6 C8 C7 -0.8(3)
C6 S6 C8 S8 178.1(2)
C7 S7 C9 C10 -42.9(3)
S7 C9 C10 S8 70.7(3)
C8 S8 C10 C9 -52.8(3)
C13 S9 C11 C12 48.2(3)
S9 C11 C12 S10 -72.0(3)
C14 S10 C12 C11 48.7(3)
C15 S11 C13 C14 2.9(3)
C15 S11 C13 S9 -176.3(2)
C11 S9 C13 C14 -12.2(4)
C11 S9 C13 S11 166.88(19)
S11 C13 C14 S12 -2.8(4)
S9 C13 C14 S12 176.2(2)
S11 C13 C14 S10 179.3(2)
S9 C13 C14 S10 -1.6(5)
C15 S12 C14 C13 1.2(3)
C15 S12 C14 S10 179.3(2)
C12 S10 C14 C13 -12.9(4)
C12 S10 C14 S12 169.2(2)
C14 S12 C15 C16 -179.3(3)
C14 S12 C15 S11 0.8(2)
C13 S11 C15 C16 178.1(3)
C13 S11 C15 S12 -2.0(2)
S12 C15 C16 S13 179.9(2)
S11 C15 C16 S13 -0.2(4)
S12 C15 C16 S14 0.6(4)
S11 C15 C16 S14 -179.5(2)
C17 S13 C16 C15 176.9(3)
C17 S13 C16 S14 -3.8(2)
C18 S14 C16 C15 -176.1(3)
C18 S14 C16 S13 4.5(2)
C19 S15 C17 C18 18.9(4)
C19 S15 C17 S13 -162.3(2)
C16 S13 C17 C18 1.2(3)
C16 S13 C17 S15 -177.8(2)
S15 C17 C18 S16 1.6(5)
S13 C17 C18 S16 -177.2(2)
S15 C17 C18 S14 -179.4(2)
S13 C17 C18 S14 1.8(4)
C20 S16 C18 C17 5.2(4)
C20 S16 C18 S14 -173.80(19)
C16 S14 C18 C17 -3.7(3)
C16 S14 C18 S16 175.4(2)
C17 S15 C19 C20 -53.3(3)
S15 C19 C20 S16 69.4(3)
C18 S16 C20 C19 -40.3(3)
C23 N1 C21 S17 100.2(3)
C22 N1 C21 S17 -73.9(3)
O2 S17 C21 N1 77.4(3)
O1 S17 C21 N1 -163.2(2)
O3 S17 C21 N1 -43.6(3)
C21 N1 C23 O4 -173.4(3)
C22 N1 C23 O4 0.6(5)
C21 N1 C23 C24 11.7(5)
C22 N1 C23 C24 -174.3(3)
O4 C23 C24 C25 116.6(4)
N1 C23 C24 C25 -68.3(5)
O4 C23 C24 C26 -62.5(4)
N1 C23 C24 C26 112.6(4)
C23 C24 C25 C27 179.6(3)
C26 C24 C25 C27 -1.2(4)
O5 N2 C26 C24 -172.6(3)
C27 N2 C26 C24 6.8(4)
O5 N2 C26 C28 69.4(4)
C27 N2 C26 C28 -111.2(3)
O5 N2 C26 C29 -52.5(4)
C27 N2 C26 C29 126.8(3)
C25 C24 C26 N2 -3.2(4)
C23 C24 C26 N2 176.0(3)
C25 C24 C26 C28 112.9(4)
C23 C24 C26 C28 -67.9(4)
C25 C24 C26 C29 -118.3(4)
C23 C24 C26 C29 61.0(4)
O5 N2 C27 C25 172.0(3)
C26 N2 C27 C25 -7.4(4)
O5 N2 C27 C31 50.6(4)
C26 N2 C27 C31 -128.8(3)
O5 N2 C27 C30 -72.1(4)
C26 N2 C27 C30 108.5(3)
C24 C25 C27 N2 5.0(4)
C24 C25 C27 C31 123.4(4)
C24 C25 C27 C30 -110.1(3)
